data_1547583
loop_
_publ_author_name
'Zhao, Jie'
'Zhao, Xiao-Jing'
'Cao, Pei'
'Liu, Ji-Kai'
'Wu, Bin'

_publ_section_title
;
 Polycyclic Azetidines and Pyrrolidines via Palladium-Catalyzed
 Intramolecular Amination of Unactivated C(sp3)-H Bonds.
;
_journal_issue 18
_journal_name_full 'Organic letters'
_journal_page_first 4880
_journal_page_last 4883
_journal_paper_doi 10.1021/acs.orglett.7b02339
_journal_volume 19
_journal_year 2017
_chemical_absolute_configuration ad
_chemical_formula_moiety 'C16 H20 N2 O'
_chemical_formula_sum 'C16 H20 N2 O'
_chemical_formula_weight 256.34
_space_group_crystal_system orthorhombic
_space_group_IT_number 19
_space_group_name_Hall 'P 2ac 2ab'
_space_group_name_H-M_alt 'P 21 21 21'
_symmetry_space_group_name_Hall 'P 2ac 2ab'
_symmetry_space_group_name_H-M 'P 21 21 21'
_atom_sites_solution_hydrogens geom
_atom_sites_solution_primary direct
_atom_sites_solution_secondary difmap
_audit_creation_method SHELXL-2014/7
_cell_angle_alpha 90
_cell_angle_beta 90
_cell_angle_gamma 90
_cell_formula_units_Z 4
_cell_length_a 6.1299(2)
_cell_length_b 13.8742(4)
_cell_length_c 15.7030(4)
_cell_measurement_reflns_used 9984
_cell_measurement_temperature 100(2)
_cell_measurement_theta_max 70.15
_cell_measurement_theta_min 4.25
_cell_volume 1335.50(7)
_computing_cell_refinement 'Bruker SAINT'
_computing_data_collection 'Bruker APEX2'
_computing_data_reduction 'Bruker SAINT'
_computing_molecular_graphics 'Bruker SHELXTL'
_computing_publication_material 'Bruker SHELXTL'
_computing_structure_refinement 'SHELXL-2014 (Sheldrick 2014)'
_computing_structure_solution 'SHELXS-97 (Sheldrick 2008)'
_diffrn_ambient_temperature 100(2)
_diffrn_measured_fraction_theta_full 0.994
_diffrn_measured_fraction_theta_max 0.986
_diffrn_measurement_device_type 'Bruker APEX-II CCD'
_diffrn_measurement_method '\f and \w scans'
_diffrn_radiation_type CuK\a
_diffrn_radiation_wavelength 1.54178
_diffrn_reflns_av_R_equivalents 0.0507
_diffrn_reflns_av_unetI/netI 0.0410
_diffrn_reflns_Laue_measured_fraction_full 0.994
_diffrn_reflns_Laue_measured_fraction_max 0.986
_diffrn_reflns_limit_h_max 7
_diffrn_reflns_limit_h_min -7
_diffrn_reflns_limit_k_max 16
_diffrn_reflns_limit_k_min -16
_diffrn_reflns_limit_l_max 18
_diffrn_reflns_limit_l_min -16
_diffrn_reflns_number 9669
_diffrn_reflns_point_group_measured_fraction_full 0.978
_diffrn_reflns_point_group_measured_fraction_max 0.958
_diffrn_reflns_theta_full 67.679
_diffrn_reflns_theta_max 70.179
_diffrn_reflns_theta_min 4.252
_diffrn_source 'fine-focus sealed tube'
_exptl_absorpt_coefficient_mu 0.629
_exptl_absorpt_correction_type multi-scan
_exptl_absorpt_process_details sadabs
_exptl_crystal_colour colourless
_exptl_crystal_density_diffrn 1.275
_exptl_crystal_description plate
_exptl_crystal_F_000 552
_exptl_crystal_size_max 0.600
_exptl_crystal_size_mid 0.200
_exptl_crystal_size_min 0.060
_exptl_transmission_factor_max 0.7533
_exptl_transmission_factor_min 0.3059
_refine_diff_density_max 0.313
_refine_diff_density_min -0.433
_refine_diff_density_rms 0.097
_refine_ls_abs_structure_details
;
 Flack x determined using 944 quotients [(I+)-(I-)]/[(I+)+(I-)]
 (Parsons, Flack and Wagner, Acta Cryst. B69 (2013) 249-259).
;
_refine_ls_abs_structure_Flack -0.14(10)
_refine_ls_extinction_method none
_refine_ls_goodness_of_fit_ref 1.100
_refine_ls_hydrogen_treatment constr
_refine_ls_matrix_type full
_refine_ls_number_parameters 174
_refine_ls_number_reflns 2448
_refine_ls_number_restraints 0
_refine_ls_restrained_S_all 1.100
_refine_ls_R_factor_all 0.0489
_refine_ls_R_factor_gt 0.0485
_refine_ls_shift/su_max 0.000
_refine_ls_shift/su_mean 0.000
_refine_ls_structure_factor_coef Fsqd
_refine_ls_weighting_details 'w=1/[\s^2^(Fo^2^)+(0.1338P)^2^+0.2389P] where P=(Fo^2^+2Fc^2^)/3'
_refine_ls_weighting_scheme calc
_refine_ls_wR_factor_gt 0.1667
_refine_ls_wR_factor_ref 0.1679
_reflns_Friedel_coverage 0.656
_reflns_Friedel_fraction_full 0.956
_reflns_Friedel_fraction_max 0.919
_reflns_number_gt 2405
_reflns_number_total 2448
_reflns_threshold_expression 'I > 2\s(I)'
_cod_data_source_file ol7b02339_si_006.cif
_cod_data_source_block cu_bwjg506_0m
_cod_database_code 1547583
_shelx_shelxl_version_number 2014/7
_shelx_space_group_comment
;
The symmetry employed for this shelxl refinement is uniquely defined
by the following loop, which should always be used as a source of
symmetry information in preference to the above space-group names.
They are only intended as comments.
;
_shelx_estimated_absorpt_t_min 0.704
_shelx_estimated_absorpt_t_max 0.963

loop_
_space_group_symop_operation_xyz
'x, y, z'
'x+1/2, -y+1/2, -z'
'-x, y+1/2, -z+1/2'
'-x+1/2, -y, z+1/2'

loop_
_atom_site_label
_atom_site_type_symbol
_atom_site_fract_x
_atom_site_fract_y
_atom_site_fract_z
_atom_site_U_iso_or_equiv
_atom_site_adp_type
_atom_site_occupancy
_atom_site_site_symmetry_order
_atom_site_calc_flag
_atom_site_refinement_flags_posn
_atom_site_refinement_flags_adp
O1 O 1.1793(4) 0.36925(15) 0.65284(13) 0.0259(5) Uani 1 1 d . .
N1 N 1.3902(4) 0.16745(17) 0.62551(15) 0.0201(6) Uani 1 1 d . .
N2 N 0.9951(4) 0.26280(16) 0.73706(14) 0.0154(5) Uani 1 1 d . .
C1 C 1.3300(5) 0.0687(2) 0.50108(17) 0.0217(6) Uani 1 1 d . .
H1 H 1.3842 0.0216 0.4626 0.026 Uiso 1 1 calc R U
C2 C 1.4560(5) 0.1000(2) 0.56941(18) 0.0219(6) Uani 1 1 d . .
H20 H 1.5963 0.0722 0.5769 0.026 Uiso 1 1 calc R U
C3 C 1.1923(5) 0.20514(19) 0.61331(16) 0.0168(6) Uani 1 1 d . .
C4 C 1.1227(5) 0.28610(19) 0.67100(17) 0.0181(6) Uani 1 1 d . .
C5 C 0.9449(4) 0.16225(18) 0.76143(16) 0.0158(6) Uani 1 1 d . .
H17 H 1.0728 0.1197 0.7529 0.019 Uiso 1 1 calc R U
H16 H 0.8201 0.1367 0.7284 0.019 Uiso 1 1 calc R U
C6 C 0.8879(4) 0.17157(18) 0.85573(16) 0.0149(6) Uani 1 1 d . .
H15 H 1.0220 0.1758 0.8918 0.018 Uiso 1 1 calc R U
C7 C 0.7290(5) 0.09664(19) 0.88992(18) 0.0208(6) Uani 1 1 d . .
H3 H 0.7380 0.0924 0.9528 0.025 Uiso 1 1 calc R U
H4 H 0.7597 0.0323 0.8653 0.025 Uiso 1 1 calc R U
C8 C 0.5018(5) 0.1334(2) 0.86162(19) 0.0236(7) Uani 1 1 d . .
H2 H 0.4602 0.1050 0.8061 0.028 Uiso 1 1 calc R U
H5 H 0.3894 0.1165 0.9043 0.028 Uiso 1 1 calc R U
C9 C 0.7660(4) 0.26621(19) 0.85380(16) 0.0149(6) Uani 1 1 d . .
C10 C 0.5253(5) 0.2417(2) 0.85436(18) 0.0208(6) Uani 1 1 d . .
H6 H 0.4250 0.2777 0.8155 0.025 Uiso 1 1 calc R U
C11 C 0.6304(5) 0.2950(2) 0.92796(18) 0.0227(7) Uani 1 1 d . .
H8 H 0.5959 0.3642 0.9348 0.027 Uiso 1 1 calc R U
H7 H 0.6514 0.2594 0.9820 0.027 Uiso 1 1 calc R U
C12 C 0.8823(4) 0.33443(19) 0.79313(16) 0.0162(6) Uani 1 1 d . .
C13 C 0.7272(5) 0.3967(2) 0.74071(18) 0.0210(6) Uani 1 1 d . .
H9 H 0.8118 0.4386 0.7029 0.032 Uiso 1 1 calc R U
H11 H 0.6383 0.4363 0.7790 0.032 Uiso 1 1 calc R U
H10 H 0.6318 0.3552 0.7066 0.032 Uiso 1 1 calc R U
C14 C 1.0454(5) 0.3978(2) 0.84145(18) 0.0205(6) Uani 1 1 d . .
H12 H 1.1377 0.3571 0.8776 0.031 Uiso 1 1 calc R U
H14 H 0.9660 0.4440 0.8770 0.031 Uiso 1 1 calc R U
H13 H 1.1370 0.4327 0.8006 0.031 Uiso 1 1 calc R U
C15 C 1.0537(5) 0.17669(19) 0.54796(17) 0.0191(6) Uani 1 1 d . .
H19 H 0.9124 0.2042 0.5429 0.023 Uiso 1 1 calc R U
C16 C 1.1237(5) 0.1079(2) 0.49032(17) 0.0209(6) Uani 1 1 d . .
H18 H 1.0328 0.0880 0.4446 0.025 Uiso 1 1 calc R U

loop_
_atom_site_aniso_label
_atom_site_aniso_U_11
_atom_site_aniso_U_22
_atom_site_aniso_U_33
_atom_site_aniso_U_23
_atom_site_aniso_U_13
_atom_site_aniso_U_12
O1 0.0319(12) 0.0203(10) 0.0255(10) 0.0008(8) 0.0071(9) -0.0043(9)
N1 0.0182(12) 0.0243(11) 0.0179(11) -0.0015(9) -0.0001(9) -0.0001(10)
N2 0.0145(10) 0.0164(10) 0.0153(11) -0.0004(8) 0.0005(9) 0.0001(9)
C1 0.0277(15) 0.0194(12) 0.0181(13) -0.0011(10) 0.0070(12) -0.0019(12)
C2 0.0158(13) 0.0262(13) 0.0237(14) 0.0010(10) 0.0029(11) 0.0040(12)
C3 0.0189(14) 0.0189(12) 0.0125(12) 0.0035(9) 0.0026(10) -0.0028(11)
C4 0.0171(13) 0.0223(14) 0.0148(12) 0.0009(10) 0.0010(10) -0.0017(11)
C5 0.0154(12) 0.0174(12) 0.0145(12) -0.0003(9) 0.0016(10) 0.0003(10)
C6 0.0122(12) 0.0184(11) 0.0142(12) -0.0010(9) -0.0011(10) 0.0031(10)
C7 0.0250(15) 0.0195(12) 0.0178(13) 0.0023(10) 0.0060(11) 0.0015(12)
C8 0.0206(15) 0.0249(14) 0.0253(15) 0.0018(11) 0.0062(12) -0.0035(12)
C9 0.0148(13) 0.0167(11) 0.0131(12) -0.0007(9) -0.0017(10) 0.0030(10)
C10 0.0175(14) 0.0248(14) 0.0203(13) 0.0007(10) 0.0032(12) 0.0026(12)
C11 0.0252(15) 0.0233(13) 0.0196(12) -0.0019(10) 0.0061(12) 0.0028(13)
C12 0.0163(13) 0.0184(12) 0.0139(12) -0.0027(9) 0.0017(10) 0.0014(11)
C13 0.0222(14) 0.0199(12) 0.0209(13) 0.0032(10) 0.0007(12) 0.0050(11)
C14 0.0193(13) 0.0203(12) 0.0219(13) -0.0029(10) -0.0004(11) 0.0013(12)
C15 0.0154(13) 0.0220(12) 0.0199(13) 0.0026(10) 0.0015(11) -0.0013(10)
C16 0.0255(15) 0.0230(13) 0.0143(11) 0.0010(10) -0.0016(11) -0.0055(12)

loop_
_atom_type_symbol
_atom_type_description
_atom_type_scat_dispersion_real
_atom_type_scat_dispersion_imag
_atom_type_scat_source
C C 0.0181 0.0091 'International Tables Vol C Tables 4.2.6.8 and 6.1.1.4'
H H 0.0000 0.0000 'International Tables Vol C Tables 4.2.6.8 and 6.1.1.4'
N N 0.0311 0.0180 'International Tables Vol C Tables 4.2.6.8 and 6.1.1.4'
O O 0.0492 0.0322 'International Tables Vol C Tables 4.2.6.8 and 6.1.1.4'

loop_
_geom_angle_atom_site_label_1
_geom_angle_atom_site_label_2
_geom_angle_atom_site_label_3
_geom_angle
C3 N1 C2 116.8(2)
C4 N2 C5 123.3(2)
C4 N2 C12 124.4(2)
C5 N2 C12 112.2(2)
C16 C1 C2 118.5(3)
C16 C1 H1 120.7
C2 C1 H1 120.7
N1 C2 C1 123.7(3)
N1 C2 H20 118.1
C1 C2 H20 118.1
N1 C3 C15 123.4(3)
N1 C3 C4 117.6(2)
C15 C3 C4 118.9(3)
O1 C4 N2 124.5(3)
O1 C4 C3 118.5(2)
N2 C4 C3 116.9(2)
N2 C5 C6 102.6(2)
N2 C5 H17 111.2
C6 C5 H17 111.2
N2 C5 H16 111.2
C6 C5 H16 111.2
H17 C5 H16 109.2
C9 C6 C7 106.5(2)
C9 C6 C5 99.6(2)
C7 C6 C5 115.5(2)
C9 C6 H15 111.5
C7 C6 H15 111.5
C5 C6 H15 111.5
C6 C7 C8 104.4(2)
C6 C7 H3 110.9
C8 C7 H3 110.9
C6 C7 H4 110.9
C8 C7 H4 110.9
H3 C7 H4 108.9
C10 C8 C7 105.3(2)
C10 C8 H2 110.7
C7 C8 H2 110.7
C10 C8 H5 110.7
C7 C8 H5 110.7
H2 C8 H5 108.8
C11 C9 C6 119.6(2)
C11 C9 C10 60.7(2)
C6 C9 C10 106.6(2)
C11 C9 C12 125.9(2)
C6 C9 C12 108.8(2)
C10 C9 C12 126.9(2)
C8 C10 C9 108.4(2)
C8 C10 C11 117.9(3)
C9 C10 C11 58.71(19)
C8 C10 H6 118.9
C9 C10 H6 118.9
C11 C10 H6 118.9
C9 C11 C10 60.59(18)
C9 C11 H8 117.7
C10 C11 H8 117.7
C9 C11 H7 117.7
C10 C11 H7 117.7
H8 C11 H7 114.8
N2 C12 C9 99.9(2)
N2 C12 C13 110.3(2)
C9 C12 C13 113.5(2)
N2 C12 C14 111.8(2)
C9 C12 C14 110.7(2)
C13 C12 C14 110.4(2)
C12 C13 H9 109.5
C12 C13 H11 109.5
H9 C13 H11 109.5
C12 C13 H10 109.5
H9 C13 H10 109.5
H11 C13 H10 109.5
C12 C14 H12 109.5
C12 C14 H14 109.5
H12 C14 H14 109.5
C12 C14 H13 109.5
H12 C14 H13 109.5
H14 C14 H13 109.5
C16 C15 C3 119.3(3)
C16 C15 H19 120.3
C3 C15 H19 120.3
C15 C16 C1 118.3(3)
C15 C16 H18 120.9
C1 C16 H18 120.9

loop_
_geom_bond_atom_site_label_1
_geom_bond_atom_site_label_2
_geom_bond_distance
O1 C4 1.238(4)
N1 C3 1.335(4)
N1 C2 1.347(4)
N2 C4 1.339(4)
N2 C5 1.479(3)
N2 C12 1.497(3)
C1 C16 1.387(4)
C1 C2 1.391(4)
C1 H1 0.9500
C2 H20 0.9500
C3 C15 1.389(4)
C3 C4 1.505(4)
C5 C6 1.527(3)
C5 H17 0.9900
C5 H16 0.9900
C6 C9 1.511(3)
C6 C7 1.523(4)
C6 H15 1.0000
C7 C8 1.548(4)
C7 H3 0.9900
C7 H4 0.9900
C8 C10 1.513(4)
C8 H2 0.9900
C8 H5 0.9900
C9 C11 1.485(4)
C9 C10 1.514(4)
C9 C12 1.520(4)
C10 C11 1.516(4)
C10 H6 1.0000
C11 H8 0.9900
C11 H7 0.9900
C12 C13 1.526(4)
C12 C14 1.533(4)
C13 H9 0.9800
C13 H11 0.9800
C13 H10 0.9800
C14 H12 0.9800
C14 H14 0.9800
C14 H13 0.9800
C15 C16 1.384(4)
C15 H19 0.9500
C16 H18 0.9500

loop_
_geom_hbond_atom_site_label_D
_geom_hbond_atom_site_label_H
_geom_hbond_atom_site_label_A
_geom_hbond_distance_DH
_geom_hbond_distance_HA
_geom_hbond_distance_DA
_geom_hbond_angle_DHA
C14 H13 O1 0.98 2.50 3.099(4) 119.6
C13 H9 O1 0.98 2.57 3.119(4) 115.3
C14 H13 O1 0.98 2.50 3.099(4) 119.6
C13 H9 O1 0.98 2.57 3.119(4) 115.3
C14 H13 O1 0.98 2.50 3.099(4) 119.6
C13 H9 O1 0.98 2.57 3.119(4) 115.3
C13 H9 O1 0.98 2.57 3.119(4) 115.3
C14 H13 O1 0.98 2.50 3.099(4) 119.6
C13 H9 O1 0.98 2.57 3.119(4) 115.3
C14 H13 O1 0.98 2.50 3.099(4) 119.6
C13 H9 O1 0.98 2.57 3.119(4) 115.3
C14 H13 O1 0.98 2.50 3.099(4) 119.6
C13 H9 O1 0.98 2.57 3.119(4) 115.3
C14 H13 O1 0.98 2.50 3.099(4) 119.6

loop_
_geom_torsion_atom_site_label_1
_geom_torsion_atom_site_label_2
_geom_torsion_atom_site_label_3
_geom_torsion_atom_site_label_4
_geom_torsion
C3 N1 C2 C1 0.0(4)
C16 C1 C2 N1 -0.9(4)
C2 N1 C3 C15 1.5(4)
C2 N1 C3 C4 -175.3(2)
C5 N2 C4 O1 -174.8(3)
C12 N2 C4 O1 6.9(5)
C5 N2 C4 C3 8.1(4)
C12 N2 C4 C3 -170.2(2)
N1 C3 C4 O1 84.3(3)
C15 C3 C4 O1 -92.6(3)
N1 C3 C4 N2 -98.4(3)
C15 C3 C4 N2 84.7(3)
C4 N2 C5 C6 155.9(3)
C12 N2 C5 C6 -25.6(3)
N2 C5 C6 C9 38.0(2)
N2 C5 C6 C7 151.5(2)
C9 C6 C7 C8 29.6(3)
C5 C6 C7 C8 -80.0(3)
C6 C7 C8 C10 -27.2(3)
C7 C6 C9 C11 44.8(3)
C5 C6 C9 C11 165.2(3)
C7 C6 C9 C10 -20.5(3)
C5 C6 C9 C10 99.8(2)
C7 C6 C9 C12 -160.3(2)
C5 C6 C9 C12 -39.9(3)
C7 C8 C10 C9 15.0(3)
C7 C8 C10 C11 -48.7(3)
C11 C9 C10 C8 -111.9(3)
C6 C9 C10 C8 3.2(3)
C12 C9 C10 C8 133.3(3)
C6 C9 C10 C11 115.1(2)
C12 C9 C10 C11 -114.8(3)
C6 C9 C11 C10 -93.4(3)
C12 C9 C11 C10 116.3(3)
C8 C10 C11 C9 95.6(3)
C4 N2 C12 C9 179.8(3)
C5 N2 C12 C9 1.3(3)
C4 N2 C12 C13 60.1(3)
C5 N2 C12 C13 -118.4(2)
C4 N2 C12 C14 -63.2(3)
C5 N2 C12 C14 118.4(2)
C11 C9 C12 N2 177.5(3)
C6 C9 C12 N2 24.5(3)
C10 C9 C12 N2 -104.8(3)
C11 C9 C12 C13 -65.2(4)
C6 C9 C12 C13 141.8(2)
C10 C9 C12 C13 12.6(4)
C11 C9 C12 C14 59.6(4)
C6 C9 C12 C14 -93.4(2)
C10 C9 C12 C14 137.3(3)
N1 C3 C15 C16 -2.0(4)
C4 C3 C15 C16 174.7(2)
C3 C15 C16 C1 1.0(4)
C2 C1 C16 C15 0.4(4)
